data_1530521
loop_
_publ_author_name
'Otroshchenko, L.P.'
'Davidovich, R.L.'
'Simonov, V.I.'

_publ_section_title
;
 Crystal structure of manganese hexafluorozirconate pentahydrate
;
_journal_name_full
;
Koordinatsionnaya Khimiya (= Coordination Chemistry (USSR))
;
_journal_page_first 1416
_journal_page_last 1419
_journal_volume 4
_journal_year 1978
_chemical_formula_sum 'F6 H10 Mn O5 Zr'
_chemical_name_systematic 'Mn (Zr F6) (H2 O)5'
_space_group_IT_number 12
_symmetry_space_group_name_Hall '-B 2'
_symmetry_space_group_name_H-M 'B 1 1 2/m'
_cell_angle_alpha 90
_cell_angle_beta 90
_cell_angle_gamma 56.506
_cell_formula_units_Z 4
_cell_length_a 15.715
_cell_length_b 8.896
_cell_length_c 7.514
_cell_volume 876.026
_citation_journal_id_ASTM KOKHDC
_cod_data_source_file Otroshchenko_KOKHDC_1978_632.cif
_cod_data_source_block H10F6Mn1O5Zr1
_cod_original_cell_volume 876.0261
_cod_original_sg_symbol_Hall '-C 2y (-x,z,y)'
_cod_original_formula_sum 'H10 F6 Mn1 O5 Zr1'
_cod_database_code 1530521

loop_
_symmetry_equiv_pos_as_xyz
x,y,z
-x,-y,z
-x,-y,-z
x,y,-z
x+1/2,y,z+1/2
-x+1/2,-y,z+1/2
-x+1/2,-y,-z+1/2
x+1/2,y,-z+1/2

loop_
_atom_site_label
_atom_site_type_symbol
_atom_site_fract_x
_atom_site_fract_y
_atom_site_fract_z
_atom_site_occupancy
_atom_site_U_iso_or_equiv
F2 F-1 0.5096 0.3613 0 1 0.0
O3 O-2 0.2041 0.9884 0 1 0.0
O2 O-2 0.2463 0.5486 0.5 1 0.0
O1 O-2 0.1271 0.7875 0.2208 1 0.0
O4 O-2 0.1201 1.0011 0.5 1 0.0
Zr1 Zr+4 0.5 0.5 0.2508 1 0.0
F1 F-1 0.4799 0.7373 0.3158 1 0.0
F4 F-1 0.1497 0.3836 0.314 1 0.0
Mn1 Mn+2 0.2683 0.2749 0.5 1 0.0
F3 F-1 0.5887 0.4321 0.5 1 0.0
